data_2217214
loop_
_publ_author_name
'Shang Shan'
'Yu-Liang Tian'
'Wen-Long Wang'
'Shan-Heng Wang'

_publ_section_title
;
 (<i>E</i>)-Methyl 3-(2-nitrobenzylidene)dithiocarbazate
;
_journal_coeditor_code NG2380
_journal_issue 1
_journal_name_full 'Acta Crystallographica Section E'
_journal_page_first o53
_journal_page_last o53
_journal_paper_doi 10.1107/S160053680706059X
_journal_volume 64
_journal_year 2008
_chemical_formula_iupac 'C9 H9 N3 O2 S2'
_chemical_formula_moiety 'C9 H9 N3 O2 S2'
_chemical_formula_sum 'C9 H9 N3 O2 S2'
_chemical_formula_weight 255.31
_chemical_name_systematic
;
(<i>E</i>)-Methyl 3-(2-nitrobenzylidene)dithiocarbazate
;
_space_group_IT_number 2
_symmetry_cell_setting triclinic
_symmetry_space_group_name_Hall '-P 1'
_symmetry_space_group_name_H-M 'P -1'
_atom_sites_solution_hydrogens geom
_atom_sites_solution_primary direct
_atom_sites_solution_secondary difmap
_audit_creation_method SHELXL97
_cell_angle_alpha 78.588(6)
_cell_angle_beta 87.095(5)
_cell_angle_gamma 84.612(6)
_cell_formula_units_Z 4
_cell_length_a 7.5261(12)
_cell_length_b 10.7128(16)
_cell_length_c 14.5343(17)
_cell_measurement_reflns_used 8768
_cell_measurement_temperature 291(2)
_cell_measurement_theta_max 25.2
_cell_measurement_theta_min 3.5
_cell_volume 1143.0(3)
_computing_cell_refinement 'PROCESS-AUTO (Rigaku, 1998)'
_computing_data_collection 'PROCESS-AUTO (Rigaku, 1998)'
_computing_data_reduction 'CrystalStructure (Rigaku/MSC, 2002)'
_computing_molecular_graphics 'ORTEP-3 for Windows (Farrugia, 1997)'
_computing_publication_material 'WinGX (Farrugia, 1999)'
_computing_structure_refinement 'SHELXL97 (Sheldrick, 1997)'
_computing_structure_solution 'SIR92 (Altomare <i>et al.</i>,  1993)'
_diffrn_ambient_temperature 294(2)
_diffrn_detector_area_resol_mean 10.00
_diffrn_measured_fraction_theta_full 0.984
_diffrn_measured_fraction_theta_max 0.984
_diffrn_measurement_device_type 'Rigaku R-AXIS RAPID IP'
_diffrn_measurement_method \w
_diffrn_radiation_monochromator graphite
_diffrn_radiation_source 'fine-focus sealed tube'
_diffrn_radiation_type MoK\a
_diffrn_radiation_wavelength 0.71073
_diffrn_reflns_av_R_equivalents 0.0235
_diffrn_reflns_av_sigmaI/netI 0.0308
_diffrn_reflns_limit_h_max 9
_diffrn_reflns_limit_h_min -9
_diffrn_reflns_limit_k_max 13
_diffrn_reflns_limit_k_min -13
_diffrn_reflns_limit_l_max 18
_diffrn_reflns_limit_l_min -18
_diffrn_reflns_number 11206
_diffrn_reflns_theta_full 27.43
_diffrn_reflns_theta_max 27.43
_diffrn_reflns_theta_min 3.03
_diffrn_standards_interval_count 0
_diffrn_standards_interval_time 0
_diffrn_standards_number 0
_exptl_absorpt_coefficient_mu 0.454
_exptl_absorpt_correction_T_max 0.930
_exptl_absorpt_correction_T_min 0.795
_exptl_absorpt_correction_type multi-scan
_exptl_absorpt_process_details '(ABSCOR; Higashi, 1995)'
_exptl_crystal_colour yellow
_exptl_crystal_density_diffrn 1.484
_exptl_crystal_density_method 'not measured'
_exptl_crystal_description prism
_exptl_crystal_F_000 528
_exptl_crystal_size_max 0.36
_exptl_crystal_size_mid 0.30
_exptl_crystal_size_min 0.16
_refine_diff_density_max 0.315
_refine_diff_density_min -0.314
_refine_ls_extinction_method none
_refine_ls_goodness_of_fit_ref 1.096
_refine_ls_hydrogen_treatment constr
_refine_ls_matrix_type full
_refine_ls_number_parameters 291
_refine_ls_number_reflns 5127
_refine_ls_number_restraints 0
_refine_ls_restrained_S_all 1.096
_refine_ls_R_factor_all 0.0598
_refine_ls_R_factor_gt 0.0409
_refine_ls_shift/su_max 0.002
_refine_ls_shift/su_mean 0.000
_refine_ls_structure_factor_coef Fsqd
_refine_ls_weighting_details 'calc w = 1/[\s^2^(Fo^2^)+(0.0526P)^2^+0.2566P] where P=(Fo^2^+2Fc^2^)/3'
_refine_ls_weighting_scheme calc
_refine_ls_wR_factor_gt 0.1008
_refine_ls_wR_factor_ref 0.1159
_reflns_number_gt 3773
_reflns_number_total 5127
_reflns_threshold_expression I>2\s(I)
_cod_data_source_file ng2380.cif
_cod_data_source_block I
_cod_database_code 2217214
_cod_database_fobs_code 2217214

loop_
_symmetry_equiv_pos_as_xyz
'x, y, z'
'-x, -y, -z'

loop_
_atom_site_type_symbol
_atom_site_label
_atom_site_fract_x
_atom_site_fract_y
_atom_site_fract_z
_atom_site_U_iso_or_equiv
_atom_site_adp_type
_atom_site_calc_flag
_atom_site_refinement_flags
_atom_site_occupancy
S S1 -0.10244(10) 0.28477(6) 0.50066(5) 0.0686(2) Uani d . 1
S S2 -0.04064(8) 0.25046(5) 0.29873(4) 0.05480(17) Uani d . 1
S S11 0.67348(9) 0.86939(5) 0.15976(5) 0.06155(19) Uani d . 1
S S12 0.62739(8) 0.64462(5) 0.06773(4) 0.05198(16) Uani d . 1
N N1 0.1634(3) 0.88846(18) 0.18824(14) 0.0555(5) Uani d . 1
N N2 0.0369(2) 0.50343(16) 0.26593(12) 0.0470(4) Uani d . 1
N N3 -0.0124(3) 0.46023(17) 0.35805(13) 0.0545(5) Uani d . 1
H H3N -0.0185 0.5114 0.3970 0.065 Uiso calc R 1
N N11 0.3762(3) 0.30552(17) 0.50958(12) 0.0499(4) Uani d . 1
N N12 0.5421(2) 0.52269(15) 0.24812(12) 0.0420(4) Uani d . 1
N N13 0.5836(3) 0.64538(16) 0.24503(12) 0.0477(4) Uani d . 1
H H13N 0.5823 0.6745 0.2961 0.057 Uiso calc R 1
O O1 0.1188(3) 1.00252(16) 0.16247(14) 0.0801(6) Uani d . 1
O O2 0.2133(3) 0.84171(18) 0.26726(13) 0.0751(5) Uani d . 1
O O11 0.4082(3) 0.23524(18) 0.58419(12) 0.0875(7) Uani d . 1
O O12 0.3194(3) 0.41716(15) 0.50380(12) 0.0646(5) Uani d . 1
C C1 0.1201(3) 0.67717(18) 0.14835(14) 0.0404(4) Uani d . 1
C C2 0.1581(3) 0.80514(18) 0.12003(14) 0.0427(4) Uani d . 1
C C3 0.1920(3) 0.8603(2) 0.02687(15) 0.0496(5) Uani d . 1
H H3 0.2125 0.9463 0.0103 0.060 Uiso calc R 1
C C4 0.1951(3) 0.7869(2) -0.04046(16) 0.0535(5) Uani d . 1
H H4 0.2187 0.8226 -0.1031 0.064 Uiso calc R 1
C C5 0.1629(3) 0.6593(2) -0.01493(16) 0.0532(5) Uani d . 1
H H5 0.1668 0.6091 -0.0605 0.064 Uiso calc R 1
C C6 0.1251(3) 0.6061(2) 0.07770(16) 0.0494(5) Uani d . 1
H H6 0.1025 0.5205 0.0933 0.059 Uiso calc R 1
C C7 0.0663(3) 0.6209(2) 0.24519(15) 0.0480(5) Uani d . 1
H H7 0.0539 0.6708 0.2911 0.058 Uiso calc R 1
C C8 -0.0516(3) 0.3381(2) 0.38814(16) 0.0504(5) Uani d . 1
C C9 -0.0977(4) 0.0963(2) 0.3612(2) 0.0689(7) Uani d . 1
H H9A -0.0182 0.0664 0.4121 0.103 Uiso calc R 1
H H9B -0.0869 0.0369 0.3193 0.103 Uiso calc R 1
H H9C -0.2183 0.1032 0.3857 0.103 Uiso calc R 1
C C11 0.4580(3) 0.32678(17) 0.33941(13) 0.0382(4) Uani d . 1
C C12 0.4033(3) 0.25252(18) 0.42419(13) 0.0390(4) Uani d . 1
C C13 0.3699(3) 0.12543(18) 0.43353(15) 0.0453(5) Uani d . 1
H H13 0.3341 0.0789 0.4914 0.054 Uiso calc R 1
C C14 0.3904(3) 0.06946(19) 0.35602(16) 0.0514(5) Uani d . 1
H H14 0.3677 -0.0155 0.3608 0.062 Uiso calc R 1
C C15 0.4450(3) 0.1400(2) 0.27100(16) 0.0511(5) Uani d . 1
H H15 0.4585 0.1020 0.2185 0.061 Uiso calc R 1
C C16 0.4798(3) 0.2658(2) 0.26259(15) 0.0451(5) Uani d . 1
H H16 0.5186 0.3109 0.2048 0.054 Uiso calc R 1
C C17 0.5029(3) 0.45918(19) 0.32906(14) 0.0454(5) Uani d . 1
H H17 0.5028 0.4967 0.3816 0.054 Uiso calc R 1
C C18 0.6263(3) 0.72055(18) 0.16279(14) 0.0427(5) Uani d . 1
C C19 0.6919(4) 0.7682(3) -0.02735(17) 0.0663(7) Uani d . 1
H H19A 0.5985 0.8366 -0.0368 0.099 Uiso calc R 1
H H19B 0.7119 0.7340 -0.0836 0.099 Uiso calc R 1
H H19C 0.7996 0.8002 -0.0124 0.099 Uiso calc R 1

loop_
_atom_site_aniso_label
_atom_site_aniso_U_11
_atom_site_aniso_U_22
_atom_site_aniso_U_33
_atom_site_aniso_U_12
_atom_site_aniso_U_13
_atom_site_aniso_U_23
S1 0.0862(5) 0.0596(4) 0.0520(3) -0.0072(3) 0.0147(3) 0.0049(3)
S2 0.0588(3) 0.0460(3) 0.0564(3) -0.0097(3) 0.0041(3) -0.0011(2)
S11 0.0834(4) 0.0354(3) 0.0657(4) -0.0174(3) 0.0141(3) -0.0080(3)
S12 0.0637(4) 0.0490(3) 0.0444(3) -0.0098(3) -0.0008(3) -0.0096(2)
N1 0.0720(13) 0.0434(10) 0.0562(12) -0.0216(9) 0.0085(10) -0.0167(9)
N2 0.0487(10) 0.0401(9) 0.0482(10) -0.0041(8) 0.0011(8) 0.0004(7)
N3 0.0682(12) 0.0446(10) 0.0471(10) -0.0055(9) 0.0062(9) -0.0023(8)
N11 0.0681(12) 0.0432(10) 0.0405(9) -0.0102(9) 0.0001(9) -0.0114(8)
N12 0.0511(10) 0.0315(8) 0.0441(9) -0.0073(7) -0.0019(8) -0.0068(7)
N13 0.0674(12) 0.0347(8) 0.0425(9) -0.0142(8) 0.0037(8) -0.0078(7)
O1 0.1226(17) 0.0372(9) 0.0830(13) -0.0105(10) 0.0093(12) -0.0194(9)
O2 0.1115(16) 0.0655(11) 0.0557(11) -0.0289(11) -0.0109(10) -0.0178(9)
O11 0.164(2) 0.0608(11) 0.0367(9) -0.0046(12) -0.0097(11) -0.0065(8)
O12 0.0928(13) 0.0452(9) 0.0593(10) -0.0055(9) 0.0089(9) -0.0219(7)
C1 0.0378(10) 0.0347(9) 0.0481(11) -0.0036(8) -0.0020(8) -0.0063(8)
C2 0.0452(11) 0.0369(10) 0.0475(11) -0.0076(8) 0.0004(9) -0.0105(8)
C3 0.0563(13) 0.0400(11) 0.0509(12) -0.0102(9) 0.0048(10) -0.0038(9)
C4 0.0555(13) 0.0572(13) 0.0467(12) -0.0055(11) 0.0023(10) -0.0085(10)
C5 0.0584(13) 0.0542(13) 0.0519(13) -0.0078(11) -0.0006(11) -0.0206(10)
C6 0.0528(12) 0.0370(10) 0.0610(13) -0.0088(9) -0.0024(10) -0.0139(10)
C7 0.0537(12) 0.0409(11) 0.0491(12) -0.0083(9) -0.0005(10) -0.0067(9)
C8 0.0464(11) 0.0455(11) 0.0530(12) -0.0008(9) 0.0043(10) 0.0027(10)
C9 0.0703(16) 0.0472(13) 0.0838(19) -0.0125(12) 0.0040(14) 0.0016(12)
C11 0.0435(10) 0.0327(9) 0.0396(10) -0.0055(8) -0.0058(8) -0.0079(8)
C12 0.0455(11) 0.0346(9) 0.0385(10) -0.0037(8) -0.0069(8) -0.0096(8)
C13 0.0546(12) 0.0329(10) 0.0476(11) -0.0077(9) -0.0073(10) -0.0026(8)
C14 0.0628(14) 0.0309(10) 0.0635(14) -0.0070(9) -0.0164(11) -0.0113(9)
C15 0.0617(14) 0.0444(11) 0.0527(12) 0.0000(10) -0.0101(10) -0.0230(10)
C16 0.0522(12) 0.0437(11) 0.0417(10) -0.0062(9) -0.0022(9) -0.0129(9)
C17 0.0615(13) 0.0379(10) 0.0398(10) -0.0119(9) -0.0023(9) -0.0110(8)
C18 0.0462(11) 0.0357(10) 0.0457(11) -0.0050(8) 0.0023(9) -0.0072(8)
C19 0.0759(17) 0.0732(17) 0.0450(12) -0.0097(14) 0.0031(12) 0.0006(11)

loop_
_atom_type_symbol
_atom_type_description
_atom_type_scat_dispersion_real
_atom_type_scat_dispersion_imag
_atom_type_scat_source
C C 0.0033 0.0016 'International Tables Vol C Tables 4.2.6.8 and 6.1.1.4'
H H 0.0000 0.0000 'International Tables Vol C Tables 4.2.6.8 and 6.1.1.4'
N N 0.0061 0.0033 'International Tables Vol C Tables 4.2.6.8 and 6.1.1.4'
O O 0.0106 0.0060 'International Tables Vol C Tables 4.2.6.8 and 6.1.1.4'
S S 0.1246 0.1234 'International Tables Vol C Tables 4.2.6.8 and 6.1.1.4'

loop_
_geom_angle_atom_site_label_1
_geom_angle_atom_site_label_2
_geom_angle_atom_site_label_3
_geom_angle
C8 S2 C9 101.93(12)
C18 S12 C19 101.57(11)
O2 N1 O1 123.3(2)
O2 N1 C2 118.83(19)
O1 N1 C2 117.9(2)
C7 N2 N3 115.10(19)
C8 N3 N2 120.7(2)
C8 N3 H3N 119.7
N2 N3 H3N 119.7
O11 N11 O12 122.41(19)
O11 N11 C12 118.20(18)
O12 N11 C12 119.38(17)
C17 N12 N13 115.97(17)
C18 N13 N12 120.58(17)
C18 N13 H13N 119.7
N12 N13 H13N 119.7
C6 C1 C2 116.07(19)
C6 C1 C7 120.58(18)
C2 C1 C7 123.24(19)
C3 C2 C1 122.61(19)
C3 C2 N1 116.12(17)
C1 C2 N1 121.27(18)
C4 C3 C2 119.33(19)
C4 C3 H3 120.3
C2 C3 H3 120.3
C3 C4 C5 119.7(2)
C3 C4 H4 120.1
C5 C4 H4 120.1
C6 C5 C4 120.4(2)
C6 C5 H5 119.8
C4 C5 H5 119.8
C5 C6 C1 121.75(19)
C5 C6 H6 119.1
C1 C6 H6 119.1
N2 C7 C1 119.6(2)
N2 C7 H7 120.2
C1 C7 H7 120.2
N3 C8 S1 120.37(19)
N3 C8 S2 113.24(16)
S1 C8 S2 126.39(13)
S2 C9 H9A 109.5
S2 C9 H9B 109.5
H9A C9 H9B 109.5
S2 C9 H9C 109.5
H9A C9 H9C 109.5
H9B C9 H9C 109.5
C12 C11 C16 116.26(17)
C12 C11 C17 123.88(18)
C16 C11 C17 119.74(18)
C13 C12 C11 123.03(19)
C13 C12 N11 115.63(18)
C11 C12 N11 121.34(17)
C14 C13 C12 118.95(19)
C14 C13 H13 120.5
C12 C13 H13 120.5
C13 C14 C15 119.60(19)
C13 C14 H14 120.2
C15 C14 H14 120.2
C16 C15 C14 121.1(2)
C16 C15 H15 119.5
C14 C15 H15 119.5
C15 C16 C11 121.1(2)
C15 C16 H16 119.5
C11 C16 H16 119.5
N12 C17 C11 119.89(18)
N12 C17 H17 120.1
C11 C17 H17 120.1
N13 C18 S11 120.14(16)
N13 C18 S12 113.32(14)
S11 C18 S12 126.54(12)
S12 C19 H19A 109.5
S12 C19 H19B 109.5
H19A C19 H19B 109.5
S12 C19 H19C 109.5
H19A C19 H19C 109.5
H19B C19 H19C 109.5

loop_
_geom_bond_atom_site_label_1
_geom_bond_atom_site_label_2
_geom_bond_distance
_geom_bond_publ_flag
S1 C8 1.660(2) ?
S2 C8 1.742(3) ?
S2 C9 1.800(2) ?
S11 C18 1.657(2) ?
S12 C18 1.736(2) ?
S12 C19 1.797(2) ?
N1 O2 1.221(3) ?
N1 O1 1.225(2) ?
N1 C2 1.464(3) ?
N2 C7 1.272(3) y
N2 N3 1.372(2) y
N3 C8 1.350(3) y
N3 H3N 0.8600 ?
N11 O11 1.212(2) ?
N11 O12 1.220(2) ?
N11 C12 1.461(3) ?
N12 C17 1.273(3) y
N12 N13 1.371(2) y
N13 C18 1.345(2) y
N13 H13N 0.8600 ?
C1 C6 1.391(3) ?
C1 C2 1.403(3) ?
C1 C7 1.470(3) ?
C2 C3 1.387(3) ?
C3 C4 1.369(3) ?
C3 H3 0.9300 ?
C4 C5 1.385(3) ?
C4 H4 0.9300 ?
C5 C6 1.381(3) ?
C5 H5 0.9300 ?
C6 H6 0.9300 ?
C7 H7 0.9300 ?
C9 H9A 0.9600 ?
C9 H9B 0.9600 ?
C9 H9C 0.9600 ?
C11 C12 1.394(3) ?
C11 C16 1.396(3) ?
C11 C17 1.466(3) ?
C12 C13 1.387(3) ?
C13 C14 1.373(3) ?
C13 H13 0.9300 ?
C14 C15 1.380(3) ?
C14 H14 0.9300 ?
C15 C16 1.378(3) ?
C15 H15 0.9300 ?
C16 H16 0.9300 ?
C17 H17 0.9300 ?
C19 H19A 0.9600 ?
C19 H19B 0.9600 ?
C19 H19C 0.9600 ?

loop_
_geom_hbond_atom_site_label_D
_geom_hbond_atom_site_label_H
_geom_hbond_atom_site_label_A
_geom_hbond_site_symmetry_A
_geom_hbond_distance_DH
_geom_hbond_distance_HA
_geom_hbond_distance_DA
_geom_hbond_angle_DHA
_geom_hbond_publ_flag
N13 H13N O11 2_666 0.86 2.16 3.014(3) 174 y
C17 H17 O12 2_666 0.93 2.55 3.373(3) 148 y

loop_
_cod_related_entry_id
_cod_related_entry_database
_cod_related_entry_code
1 ChemSpider 24739236
